data_1557213
loop_
_publ_author_name
'Li, Ye-Xin'
'Chen, You-Gui'
'Yu, Zhen-Feng'
'Yang, Xiao-Feng'
'Nie, Yong'
'Cui, Yu'
'Sun, Guo-Xin'

_publ_section_title
;
 Polymorph-Dependent Multicolor-Switchable Mechanofluorochromism of
 1-(9-Anthryl)vinyl-3-(3-pyridyl)vinylbenzene: Molecular Conformation
 versus Intermolecular Interaction
;
_journal_name_full 'The Journal of Physical Chemistry C'
_journal_paper_doi 10.1021/acs.jpcc.9b11180
_journal_year 2020
_chemical_formula_sum 'C29 H21 N'
_chemical_formula_weight 383.47
_space_group_crystal_system monoclinic
_space_group_IT_number 14
_space_group_name_Hall '-P 2ybc'
_space_group_name_H-M_alt 'P 1 21/c 1'
_atom_sites_solution_hydrogens geom
_audit_creation_method SHELXL-2018/3
_cell_angle_alpha 90
_cell_angle_beta 96.310(13)
_cell_angle_gamma 90
_cell_formula_units_Z 4
_cell_length_a 16.841(2)
_cell_length_b 5.9463(12)
_cell_length_c 21.001(4)
_cell_measurement_reflns_used 767
_cell_measurement_temperature 293(2)
_cell_measurement_theta_max 67.2920
_cell_measurement_theta_min 4.2220
_cell_volume 2090.3(6)
_computing_cell_refinement 'CrysAlisPro 1.171.39.35c (Rigaku OD, 2017)'
_computing_data_collection 'CrysAlisPro 1.171.39.35c (Rigaku OD, 2017)'
_computing_data_reduction 'CrysAlisPro 1.171.39.35c (Rigaku OD, 2017)'
_computing_structure_refinement 'SHELXL-2018/3 (Sheldrick, 2018)'
_computing_structure_solution 'SHELXL-2018/3 (Sheldrick, 2018)'
_diffrn_ambient_temperature 293(2)
_diffrn_measured_fraction_theta_full 0.998
_diffrn_measured_fraction_theta_max 0.998
_diffrn_measurement_device_type 'Enhance (Cu) X-ray Source'
_diffrn_radiation_type CuK\a
_diffrn_radiation_wavelength 1.54184
_diffrn_reflns_av_R_equivalents 0.0556
_diffrn_reflns_av_unetI/netI 0.1098
_diffrn_reflns_Laue_measured_fraction_full 0.998
_diffrn_reflns_Laue_measured_fraction_max 0.998
_diffrn_reflns_limit_h_max 18
_diffrn_reflns_limit_h_min -20
_diffrn_reflns_limit_k_max 7
_diffrn_reflns_limit_k_min -7
_diffrn_reflns_limit_l_max 22
_diffrn_reflns_limit_l_min -25
_diffrn_reflns_number 6867
_diffrn_reflns_point_group_measured_fraction_full 0.998
_diffrn_reflns_point_group_measured_fraction_max 0.998
_diffrn_reflns_theta_full 67.246
_diffrn_reflns_theta_max 67.246
_diffrn_reflns_theta_min 2.640
_diffrn_source 'fine-focus sealed X-ray tube'
_exptl_absorpt_coefficient_mu 0.535
_exptl_absorpt_correction_T_max 1.00000
_exptl_absorpt_correction_T_min 0.81022
_exptl_absorpt_correction_type multi-scan
_exptl_absorpt_process_details sadabs
_exptl_crystal_colour pink
_exptl_crystal_density_diffrn 1.219
_exptl_crystal_description block
_exptl_crystal_F_000 808
_exptl_crystal_size_max 0.080
_exptl_crystal_size_mid 0.080
_exptl_crystal_size_min 0.070
_refine_diff_density_max 0.316
_refine_diff_density_min -0.143
_refine_diff_density_rms 0.034
_refine_ls_extinction_coef 0.0020(3)
_refine_ls_extinction_expression Fc^*^=kFc[1+0.001xFc^2^\l^3^/sin(2\q)]^-1/4^
_refine_ls_extinction_method 'SHELXL-2018/3 (Sheldrick 2018)'
_refine_ls_goodness_of_fit_ref 1.110
_refine_ls_hydrogen_treatment constr
_refine_ls_matrix_type full
_refine_ls_number_parameters 272
_refine_ls_number_reflns 3729
_refine_ls_number_restraints 0
_refine_ls_restrained_S_all 1.110
_refine_ls_R_factor_all 0.1752
_refine_ls_R_factor_gt 0.0856
_refine_ls_shift/su_max 0.000
_refine_ls_shift/su_mean 0.000
_refine_ls_structure_factor_coef Fsqd
_refine_ls_weighting_details 'w=1/[\s^2^(Fo^2^)+(0.0416P)^2^+0.0395P] where P=(Fo^2^+2Fc^2^)/3'
_refine_ls_weighting_scheme calc
_refine_ls_wR_factor_gt 0.2070
_refine_ls_wR_factor_ref 0.2621
_reflns_Friedel_coverage 0.000
_reflns_number_gt 1302
_reflns_number_total 3729
_reflns_threshold_expression 'I > 2\s(I)'
_cod_data_source_file jp9b11180_si_006.cif
_cod_data_source_block exp_9608
_cod_original_sg_symbol_H-M 'P 21/c'
_cod_database_code 1557213
_shelx_shelxl_version_number 2018/3
_shelx_space_group_comment
;
The symmetry employed for this shelxl refinement is uniquely defined
by the following loop, which should always be used as a source of
symmetry information in preference to the above space-group names.
They are only intended as comments.
;
_shelx_estimated_absorpt_t_min 0.958
_shelx_estimated_absorpt_t_max 0.964

loop_
_space_group_symop_operation_xyz
'x, y, z'
'-x, y+1/2, -z+1/2'
'-x, -y, -z'
'x, -y-1/2, z-1/2'

loop_
_atom_site_label
_atom_site_type_symbol
_atom_site_fract_x
_atom_site_fract_y
_atom_site_fract_z
_atom_site_U_iso_or_equiv
_atom_site_adp_type
_atom_site_occupancy
_atom_site_site_symmetry_order
_atom_site_calc_flag
_atom_site_refinement_flags_posn
_atom_site_refinement_flags_adp
N1 N -0.1457(3) -0.2762(11) 0.5416(3) 0.1079(19) Uani 1 1 d . .
C1 C 0.3687(3) 0.2940(12) 0.3728(3) 0.0887(18) Uani 1 1 d . .
H1 H 0.343602 0.155892 0.376032 0.106 Uiso 1 1 calc R U
C2 C 0.4026(3) 0.3975(15) 0.4268(3) 0.105(2) Uani 1 1 d . .
H2 H 0.399064 0.331735 0.466542 0.126 Uiso 1 1 calc R U
C3 C 0.4429(4) 0.6039(15) 0.4229(4) 0.106(2) Uani 1 1 d . .
H3 H 0.465002 0.673870 0.460292 0.128 Uiso 1 1 calc R U
C4 C 0.4500(3) 0.7013(13) 0.3662(3) 0.099(2) Uani 1 1 d . .
H4 H 0.476861 0.837536 0.364634 0.119 Uiso 1 1 calc R U
C5 C 0.4165(3) 0.5960(10) 0.3082(3) 0.0717(13) Uani 1 1 d . .
C6 C 0.3711(3) 0.3934(10) 0.3110(3) 0.0735(14) Uani 1 1 d . .
C7 C 0.3347(3) 0.2982(9) 0.2540(3) 0.0720(14) Uani 1 1 d . .
C8 C 0.3458(3) 0.3989(10) 0.1942(3) 0.0749(14) Uani 1 1 d . .
C9 C 0.3920(3) 0.6011(11) 0.1927(3) 0.0798(16) Uani 1 1 d . .
C10 C 0.4250(3) 0.6911(10) 0.2494(3) 0.0835(16) Uani 1 1 d . .
H10 H 0.454521 0.822832 0.248326 0.100 Uiso 1 1 calc R U
C11 C 0.4003(3) 0.6970(12) 0.1318(3) 0.096(2) Uani 1 1 d . .
H11 H 0.431132 0.826122 0.130034 0.115 Uiso 1 1 calc R U
C12 C 0.3658(4) 0.6100(15) 0.0773(3) 0.110(3) Uani 1 1 d . .
H12 H 0.372366 0.678673 0.038420 0.132 Uiso 1 1 calc R U
C13 C 0.3195(4) 0.4151(14) 0.0786(3) 0.104(2) Uani 1 1 d . .
H13 H 0.296035 0.354125 0.040294 0.124 Uiso 1 1 calc R U
C14 C 0.3083(3) 0.3127(12) 0.1350(3) 0.0871(17) Uani 1 1 d . .
H14 H 0.275990 0.185837 0.134938 0.105 Uiso 1 1 calc R U
C15 C 0.2833(3) 0.0973(10) 0.2533(3) 0.0767(14) Uani 1 1 d . .
H15 H 0.293764 -0.020271 0.226287 0.092 Uiso 1 1 calc R U
C16 C 0.2223(3) 0.0719(10) 0.2891(3) 0.0763(14) Uani 1 1 d . .
H16 H 0.213996 0.186085 0.317828 0.092 Uiso 1 1 calc R U
C17 C 0.1676(3) -0.1224(10) 0.2863(3) 0.0745(14) Uani 1 1 d . .
C18 C 0.1675(3) -0.2920(11) 0.2405(3) 0.0869(17) Uani 1 1 d . .
H18 H 0.203440 -0.288856 0.209906 0.104 Uiso 1 1 calc R U
C19 C 0.1116(4) -0.4688(11) 0.2416(3) 0.101(2) Uani 1 1 d . .
H19 H 0.109730 -0.582712 0.211110 0.121 Uiso 1 1 calc R U
C20 C 0.0593(4) -0.4714(13) 0.2887(3) 0.099(2) Uani 1 1 d . .
H20 H 0.023517 -0.590418 0.289396 0.119 Uiso 1 1 calc R U
C21 C 0.0584(3) -0.3079(12) 0.3333(3) 0.0902(19) Uani 1 1 d . .
C22 C 0.1131(3) -0.1333(11) 0.3308(3) 0.0819(16) Uani 1 1 d . .
H22 H 0.112842 -0.017886 0.360682 0.098 Uiso 1 1 calc R U
C23 C 0.0020(3) -0.3050(12) 0.3858(3) 0.096(2) Uani 1 1 d . .
H23 H 0.005816 -0.179252 0.412336 0.115 Uiso 1 1 calc R U
C24 C -0.0483(4) -0.4487(13) 0.3979(4) 0.112(2) Uani 1 1 d . .
H24 H -0.054498 -0.570306 0.369889 0.135 Uiso 1 1 calc R U
C25 C -0.0979(4) -0.4505(14) 0.4492(3) 0.095(2) Uani 1 1 d . .
C26 C -0.1015(4) -0.2692(13) 0.4911(3) 0.103(2) Uani 1 1 d . .
H26 H -0.072777 -0.139429 0.484264 0.123 Uiso 1 1 calc R U
C27 C -0.1861(4) -0.4624(15) 0.5485(4) 0.113(3) Uani 1 1 d . .
H27 H -0.216372 -0.470179 0.582867 0.136 Uiso 1 1 calc R U
C28 C -0.1871(4) -0.6401(17) 0.5100(4) 0.120(3) Uani 1 1 d . .
H28 H -0.217547 -0.765580 0.517735 0.144 Uiso 1 1 calc R U
C29 C -0.1438(4) -0.6377(13) 0.4600(3) 0.107(2) Uani 1 1 d . .
H29 H -0.144579 -0.760933 0.432653 0.128 Uiso 1 1 calc R U

loop_
_atom_site_aniso_label
_atom_site_aniso_U_11
_atom_site_aniso_U_22
_atom_site_aniso_U_33
_atom_site_aniso_U_23
_atom_site_aniso_U_13
_atom_site_aniso_U_12
N1 0.102(4) 0.094(4) 0.128(5) -0.011(4) 0.012(3) 0.011(3)
C1 0.066(3) 0.107(5) 0.093(4) 0.004(4) 0.004(3) -0.005(3)
C2 0.069(3) 0.153(8) 0.092(4) 0.008(5) 0.009(3) -0.007(4)
C3 0.083(4) 0.132(7) 0.105(5) -0.032(5) 0.015(3) -0.007(4)
C4 0.071(3) 0.094(5) 0.132(6) -0.024(5) 0.012(3) -0.004(3)
C5 0.065(3) 0.065(3) 0.086(4) -0.005(3) 0.011(2) 0.004(3)
C6 0.056(2) 0.074(3) 0.091(4) -0.006(3) 0.011(2) 0.005(3)
C7 0.063(3) 0.064(3) 0.091(4) 0.004(3) 0.013(2) 0.007(3)
C8 0.068(3) 0.071(3) 0.086(4) -0.002(3) 0.012(2) 0.002(3)
C9 0.060(3) 0.079(4) 0.103(4) 0.011(3) 0.016(3) 0.002(3)
C10 0.060(3) 0.067(3) 0.123(5) -0.002(4) 0.009(3) -0.001(3)
C11 0.076(3) 0.093(5) 0.117(5) 0.028(4) 0.011(3) -0.003(3)
C12 0.093(4) 0.134(7) 0.105(5) 0.035(5) 0.014(4) 0.008(5)
C13 0.098(4) 0.125(6) 0.088(4) 0.007(4) 0.004(3) -0.003(4)
C14 0.080(3) 0.088(4) 0.093(4) -0.002(4) 0.007(3) -0.007(3)
C15 0.069(3) 0.064(3) 0.096(4) -0.001(3) 0.005(3) 0.003(3)
C16 0.068(3) 0.071(3) 0.087(3) -0.001(3) 0.001(2) 0.002(3)
C17 0.065(3) 0.064(3) 0.092(4) 0.011(3) -0.003(2) -0.006(2)
C18 0.078(3) 0.076(4) 0.102(4) 0.005(4) -0.013(3) 0.001(3)
C19 0.115(5) 0.063(4) 0.113(5) -0.007(4) -0.039(4) 0.002(4)
C20 0.091(4) 0.087(5) 0.113(5) 0.030(4) -0.016(4) -0.015(4)
C21 0.086(4) 0.086(4) 0.092(4) 0.025(4) -0.019(3) -0.020(4)
C22 0.078(3) 0.084(4) 0.080(3) 0.007(3) -0.009(3) -0.014(3)
C23 0.086(4) 0.090(4) 0.105(4) 0.031(4) -0.017(3) -0.016(4)
C24 0.105(5) 0.103(6) 0.123(6) 0.026(5) -0.013(4) -0.016(4)
C25 0.083(4) 0.120(6) 0.080(4) 0.014(4) 0.004(3) 0.023(4)
C26 0.097(4) 0.094(5) 0.118(5) 0.002(5) 0.016(4) 0.004(4)
C27 0.080(4) 0.120(7) 0.137(7) -0.010(6) 0.004(4) 0.007(4)
C28 0.097(5) 0.141(8) 0.119(6) 0.005(6) -0.001(4) -0.019(5)
C29 0.121(5) 0.094(5) 0.098(5) -0.002(4) -0.019(4) -0.007(5)

loop_
_atom_type_symbol
_atom_type_description
_atom_type_scat_dispersion_real
_atom_type_scat_dispersion_imag
_atom_type_scat_source
C C 0.0181 0.0091 'International Tables Vol C Tables 4.2.6.8 and 6.1.1.4'
H H 0.0000 0.0000 'International Tables Vol C Tables 4.2.6.8 and 6.1.1.4'
N N 0.0311 0.0180 'International Tables Vol C Tables 4.2.6.8 and 6.1.1.4'

loop_
_geom_angle_atom_site_label_1
_geom_angle_atom_site_label_2
_geom_angle_atom_site_label_3
_geom_angle
C27 N1 C26 116.5(7)
C2 C1 C6 121.3(7)
C1 C2 C3 120.4(7)
C4 C3 C2 121.2(7)
C3 C4 C5 120.1(7)
C10 C5 C4 120.9(6)
C10 C5 C6 119.3(5)
C4 C5 C6 119.7(6)
C7 C6 C1 123.7(6)
C7 C6 C5 119.3(5)
C1 C6 C5 117.0(5)
C6 C7 C8 119.8(5)
C6 C7 C15 122.4(5)
C8 C7 C15 117.8(5)
C7 C8 C14 122.0(6)
C7 C8 C9 119.8(5)
C14 C8 C9 118.1(6)
C10 C9 C11 123.8(6)
C10 C9 C8 118.5(6)
C11 C9 C8 117.6(6)
C9 C10 C5 123.2(6)
C12 C11 C9 122.8(7)
C11 C12 C13 119.8(7)
C14 C13 C12 121.2(7)
C13 C14 C8 120.4(6)
C16 C15 C7 124.7(5)
C15 C16 C17 125.3(6)
C22 C17 C18 118.9(5)
C22 C17 C16 118.0(6)
C18 C17 C16 123.2(5)
C17 C18 C19 118.5(6)
C20 C19 C18 119.6(6)
C21 C20 C19 122.6(6)
C20 C21 C22 117.0(6)
C20 C21 C23 124.1(6)
C22 C21 C23 118.9(6)
C17 C22 C21 123.5(6)
C24 C23 C21 128.7(8)
C23 C24 C25 128.4(9)
C29 C25 C26 116.9(6)
C29 C25 C24 120.6(8)
C26 C25 C24 122.5(8)
N1 C26 C25 122.1(7)
N1 C27 C28 125.0(8)
C27 C28 C29 119.7(9)
C28 C29 C25 119.7(8)

loop_
_geom_bond_atom_site_label_1
_geom_bond_atom_site_label_2
_geom_bond_distance
N1 C27 1.316(9)
N1 C26 1.361(8)
C1 C2 1.359(8)
C1 C6 1.429(8)
C2 C3 1.410(10)
C3 C4 1.340(9)
C4 C5 1.430(8)
C5 C10 1.379(7)
C5 C6 1.432(8)
C6 C7 1.403(7)
C7 C8 1.422(7)
C7 C15 1.474(7)
C8 C14 1.425(8)
C8 C9 1.435(8)
C9 C10 1.367(8)
C9 C11 1.420(8)
C11 C12 1.331(9)
C12 C13 1.398(10)
C13 C14 1.364(8)
C15 C16 1.345(6)
C16 C17 1.475(7)
C17 C22 1.382(7)
C17 C18 1.393(8)
C18 C19 1.413(8)
C19 C20 1.396(8)
C20 C21 1.352(9)
C21 C22 1.392(8)
C21 C23 1.533(8)
C23 C24 1.249(8)
C24 C25 1.434(9)
C25 C29 1.388(10)
C25 C26 1.397(9)
C27 C28 1.329(10)
C28 C29 1.343(9)
